data_2019667
loop_
_publ_author_name
'Baughman, Russell G.'
'Hall, Gabriel B.'

_publ_section_title
;
 Two organophosphorus pesticides: methyl parathion and dicapthon
;
_journal_coeditor_code QS3043
_journal_issue 10
_journal_name_full 'Acta Crystallographica Section C'
_journal_page_first 975
_journal_page_last 977
_journal_paper_doi 10.1107/S2053229614020233
_journal_volume 70
_journal_year 2014
_chemical_formula_iupac 'C8 H10 N O5 P S'
_chemical_formula_moiety 'C8 H10 N O5 P S'
_chemical_formula_sum 'C8 H10 N O5 P S'
_chemical_formula_weight 263.20
_chemical_name_common 'Methyl parathion'
_chemical_name_systematic
;
Dimethyl 4-nitrophenyl phosphorothioate
;
_space_group_IT_number 14
_symmetry_cell_setting monoclinic
_symmetry_space_group_name_Hall '-P 2ybc'
_symmetry_space_group_name_H-M 'P 1 21/c 1'
_atom_sites_solution_hydrogens difmap
_atom_sites_solution_primary direct
_atom_sites_solution_secondary difmap
_audit_creation_method SHELXL-97
_cell_angle_alpha 90.00
_cell_angle_beta 104.4284(4)
_cell_angle_gamma 90.00
_cell_formula_units_Z 4
_cell_length_a 7.0232(3)
_cell_length_b 21.1563(8)
_cell_length_c 7.9679(3)
_cell_measurement_reflns_used 9098
_cell_measurement_temperature 100.0(10)
_cell_measurement_theta_max 27.48
_cell_measurement_theta_min 2.64
_cell_volume 1146.57(8)
_computing_cell_refinement
;
<i>APEX2</i> (Bruker, 2008)
;
_computing_data_collection
;
<i>APEX2</i> (Bruker, 2008)
;
_computing_data_reduction
;
<i>SADABS</i> and <i>SAINT</i> (Bruker, 2008)
;
_computing_molecular_graphics 'SHELXTL/PC (Sheldrick, 2008)'
_computing_publication_material
;
SHELXTL/PC (Sheldrick, 2008) and SHELXL97 (Sheldrick, 2008)
;
_computing_structure_refinement 'SHELXL97 (Sheldrick, 2008)'
_computing_structure_solution 'SHELXS97 (Sheldrick, 2008)'
_diffrn_ambient_temperature 100.0(10)
_diffrn_measured_fraction_theta_full 0.994
_diffrn_measured_fraction_theta_max 0.994
_diffrn_measurement_device 'Bruker APEXII'
_diffrn_measurement_method
;
\f and \w scans; a full Eward sphere was collected.
;
_diffrn_radiation_monochromator graphite
_diffrn_radiation_source 'normal-focus sealed tube'
_diffrn_radiation_type MoK\a
_diffrn_radiation_wavelength 0.71073
_diffrn_reflns_av_R_equivalents 0.0167
_diffrn_reflns_av_sigmaI/netI 0.0119
_diffrn_reflns_limit_h_max 9
_diffrn_reflns_limit_h_min -9
_diffrn_reflns_limit_k_max 27
_diffrn_reflns_limit_k_min -27
_diffrn_reflns_limit_l_max 10
_diffrn_reflns_limit_l_min -10
_diffrn_reflns_number 13180
_diffrn_reflns_theta_full 27.50
_diffrn_reflns_theta_max 27.50
_diffrn_reflns_theta_min 1.93
_diffrn_standards_decay_% 0.0
_diffrn_standards_interval_count 0
_diffrn_standards_number 0
_exptl_absorpt_coefficient_mu 0.426
_exptl_absorpt_correction_T_max 0.88
_exptl_absorpt_correction_T_min 0.80
_exptl_absorpt_correction_type refdelf
_exptl_absorpt_process_details '(<i>SADABS</i>; Bruker, 2008)'
_exptl_crystal_colour Colorless
_exptl_crystal_density_diffrn 1.525
_exptl_crystal_density_method 'not measured'
_exptl_crystal_description Parallelepiped
_exptl_crystal_F_000 544
_exptl_crystal_size_max 0.53
_exptl_crystal_size_mid 0.45
_exptl_crystal_size_min 0.31
_refine_diff_density_max 0.321
_refine_diff_density_min -0.363
_refine_ls_extinction_method none
_refine_ls_goodness_of_fit_ref 1.051
_refine_ls_hydrogen_treatment constr
_refine_ls_matrix_type full
_refine_ls_number_parameters 147
_refine_ls_number_reflns 2619
_refine_ls_number_restraints 0
_refine_ls_restrained_S_all 1.051
_refine_ls_R_factor_all 0.0263
_refine_ls_R_factor_gt 0.0251
_refine_ls_shift/su_max 0.001
_refine_ls_shift/su_mean 0.000
_refine_ls_structure_factor_coef Fsqd
_refine_ls_weighting_details 'w=1/[\s^2^(Fo^2^)+(0.0350P)^2^+0.6010P] where P=(Fo^2^+2Fc^2^)/3'
_refine_ls_weighting_scheme calc
_refine_ls_wR_factor_gt 0.0670
_refine_ls_wR_factor_ref 0.0678
_reflns_number_gt 2489
_reflns_number_total 2619
_reflns_threshold_expression I>2\s(I)
_cod_data_source_file qs3043sup1.cif
_cod_data_source_block MeParatI
_cod_depositor_comments 'Adding full bibliography for 2019667--2019668.cif.'
_cod_original_sg_symbol_H-M 'P 21/c'
_cod_database_code 2019667

loop_
_symmetry_equiv_pos_as_xyz
'x, y, z'
'-x, y+1/2, -z+1/2'
'-x, -y, -z'
'x, -y-1/2, z-1/2'

loop_
_atom_site_type_symbol
_atom_site_label
_atom_site_fract_x
_atom_site_fract_y
_atom_site_fract_z
_atom_site_U_iso_or_equiv
_atom_site_adp_type
_atom_site_calc_flag
_atom_site_refinement_flags
_atom_site_occupancy
_atom_site_symmetry_multiplicity
S S1 0.71351(4) 0.650889(14) 0.95845(4) 0.01876(9) Uani d . 1 1
P P1 0.49957(4) 0.604017(14) 0.81734(4) 0.01366(9) Uani d . 1 1
O O1 0.34735(13) 0.64565(4) 0.67538(11) 0.01658(18) Uani d . 1 1
O O2 0.54622(13) 0.55080(4) 0.69687(11) 0.01832(19) Uani d . 1 1
O O3 0.37555(13) 0.56917(4) 0.92679(11) 0.01931(19) Uani d . 1 1
O O4 0.15843(16) 0.93043(4) 0.77112(14) 0.0293(2) Uani d . 1 1
O O5 -0.05299(15) 0.88617(5) 0.89039(13) 0.0276(2) Uani d . 1 1
N N1 0.08003(16) 0.88373(5) 0.81565(14) 0.0203(2) Uani d . 1 1
C C1 0.28390(17) 0.70508(5) 0.71516(14) 0.0150(2) Uani d . 1 1
C C2 0.38926(18) 0.75822(6) 0.68980(15) 0.0167(2) Uani d . 1 1
H H2 0.5076 0.7540 0.6510 0.020 Uiso d R 1 1
C C3 0.32064(18) 0.81738(6) 0.72072(15) 0.0172(2) Uani d . 1 1
H H3 0.3900 0.8550 0.7039 0.021 Uiso d R 1 1
C C4 0.14957(18) 0.82104(6) 0.77789(15) 0.0165(2) Uani d . 1 1
C C5 0.04286(18) 0.76823(6) 0.80226(15) 0.0178(2) Uani d . 1 1
H H5 -0.0750 0.7726 0.8417 0.021 Uiso d R 1 1
C C6 0.11124(17) 0.70906(6) 0.76944(15) 0.0170(2) Uani d . 1 1
H H6 0.0400 0.6715 0.7836 0.020 Uiso d R 1 1
C C7 0.6579(2) 0.56617(6) 0.57091(17) 0.0216(3) Uani d . 1 1
H H7A 0.6944 0.5279 0.5223 0.032 Uiso d PR 0.645(18) 1
H H7B 0.7742 0.5891 0.6271 0.032 Uiso d PR 0.645(18) 1
H H7C 0.5787 0.5916 0.4803 0.032 Uiso d PR 0.645(18) 1
H H7D 0.6705 0.6112 0.5642 0.032 Uiso d PR 0.355(18) 1
H H7E 0.5906 0.5500 0.4593 0.032 Uiso d PR 0.355(18) 1
H H7F 0.7862 0.5475 0.6062 0.032 Uiso d PR 0.355(18) 1
C C8 0.2118(2) 0.52777(7) 0.8468(2) 0.0271(3) Uani d . 1 1
H H8A 0.1201 0.5263 0.9182 0.041 Uiso d PR 0.92(2) 1
H H8B 0.2605 0.4860 0.8354 0.041 Uiso d PR 0.92(2) 1
H H8C 0.1472 0.5438 0.7344 0.041 Uiso d PR 0.92(2) 1
H H8D 0.2318 0.5111 0.7404 0.041 Uiso d PR 0.08(2) 1
H H8E 0.0914 0.5514 0.8232 0.041 Uiso d PR 0.08(2) 1
H H8F 0.2047 0.4936 0.9242 0.041 Uiso d PR 0.08(2) 1

loop_
_atom_site_aniso_label
_atom_site_aniso_U_11
_atom_site_aniso_U_22
_atom_site_aniso_U_33
_atom_site_aniso_U_12
_atom_site_aniso_U_13
_atom_site_aniso_U_23
S1 0.01532(15) 0.01926(16) 0.01971(16) -0.00199(10) 0.00065(11) -0.00190(11)
P1 0.01408(15) 0.01236(15) 0.01455(15) -0.00054(10) 0.00356(11) -0.00027(10)
O1 0.0186(4) 0.0142(4) 0.0151(4) 0.0018(3) 0.0007(3) -0.0018(3)
O2 0.0220(4) 0.0136(4) 0.0217(4) -0.0009(3) 0.0099(3) -0.0024(3)
O3 0.0211(4) 0.0187(4) 0.0194(4) -0.0049(3) 0.0074(3) 0.0001(3)
O4 0.0351(6) 0.0155(4) 0.0379(6) 0.0015(4) 0.0100(5) -0.0010(4)
O5 0.0306(5) 0.0291(5) 0.0252(5) 0.0104(4) 0.0110(4) -0.0013(4)
N1 0.0226(5) 0.0190(5) 0.0171(5) 0.0050(4) 0.0006(4) -0.0016(4)
C1 0.0167(5) 0.0148(5) 0.0117(5) 0.0019(4) 0.0002(4) -0.0005(4)
C2 0.0165(5) 0.0186(6) 0.0151(5) 0.0001(4) 0.0041(4) 0.0010(4)
C3 0.0195(6) 0.0164(5) 0.0147(5) -0.0015(4) 0.0025(4) 0.0011(4)
C4 0.0190(6) 0.0157(6) 0.0130(5) 0.0036(4) 0.0006(4) -0.0003(4)
C5 0.0158(5) 0.0221(6) 0.0150(5) 0.0016(4) 0.0029(4) 0.0009(4)
C6 0.0159(5) 0.0179(6) 0.0161(5) -0.0017(4) 0.0019(4) 0.0011(4)
C7 0.0243(6) 0.0213(6) 0.0225(6) 0.0003(5) 0.0121(5) -0.0023(5)
C8 0.0256(7) 0.0242(7) 0.0327(7) -0.0112(5) 0.0095(6) -0.0013(6)

loop_
_atom_type_symbol
_atom_type_description
_atom_type_scat_dispersion_real
_atom_type_scat_dispersion_imag
_atom_type_scat_source
C C 0.0033 0.0016 'International Tables Vol C Tables 4.2.6.8 and 6.1.1.4'
H H 0.0000 0.0000 'International Tables Vol C Tables 4.2.6.8 and 6.1.1.4'
N N 0.0061 0.0033 'International Tables Vol C Tables 4.2.6.8 and 6.1.1.4'
O O 0.0106 0.0060 'International Tables Vol C Tables 4.2.6.8 and 6.1.1.4'
P P 0.1023 0.0942 'International Tables Vol C Tables 4.2.6.8 and 6.1.1.4'
S S 0.1246 0.1234 'International Tables Vol C Tables 4.2.6.8 and 6.1.1.4'

loop_
_geom_angle_atom_site_label_1
_geom_angle_atom_site_label_2
_geom_angle_atom_site_label_3
_geom_angle
O3 P1 O2 103.51(5)
O3 P1 O1 106.57(5)
O2 P1 O1 99.57(5)
O3 P1 S1 112.45(4)
O2 P1 S1 118.62(4)
O1 P1 S1 114.56(4)
C1 O1 P1 121.75(7)
C7 O2 P1 119.52(8)
C8 O3 P1 121.85(8)
O4 N1 O5 123.89(11)
O4 N1 C4 118.15(11)
O5 N1 C4 117.96(11)
C6 C1 C2 122.36(11)
C6 C1 O1 118.57(11)
C2 C1 O1 118.97(10)
C3 C2 C1 118.95(11)
C3 C2 H2 120.5
C1 C2 H2 120.5
C2 C3 C4 118.45(11)
C2 C3 H3 120.9
C4 C3 H3 120.7
C5 C4 C3 122.90(11)
C5 C4 N1 118.67(11)
C3 C4 N1 118.42(11)
C4 C5 C6 118.42(11)
C4 C5 H5 120.6
C6 C5 H5 120.9
C1 C6 C5 118.90(11)
C1 C6 H6 120.5
C5 C6 H6 120.6
O2 C7 H7A 109.5
O2 C7 H7B 109.5
H7A C7 H7B 109.5
O2 C7 H7C 109.5
H7A C7 H7C 109.5
H7B C7 H7C 109.5
O2 C7 H7D 109.5
H7A C7 H7D 141.1
H7B C7 H7D 56.3
H7C C7 H7D 56.3
O2 C7 H7E 109.5
H7A C7 H7E 56.3
H7B C7 H7E 141.1
H7C C7 H7E 56.2
H7D C7 H7E 109.5
O2 C7 H7F 109.5
H7A C7 H7F 56.3
H7B C7 H7F 56.2
H7C C7 H7F 141.1
H7D C7 H7F 109.5
H7E C7 H7F 109.5
O3 C8 H8A 109.5
O3 C8 H8B 109.5
H8A C8 H8B 109.5
O3 C8 H8C 109.5
H8A C8 H8C 109.5
H8B C8 H8C 109.5
O3 C8 H8D 109.5
H8A C8 H8D 141.1
H8B C8 H8D 56.3
H8C C8 H8D 56.2
O3 C8 H8E 109.5
H8A C8 H8E 56.3
H8B C8 H8E 141.1
H8C C8 H8E 56.3
H8D C8 H8E 109.5
O3 C8 H8F 109.5
H8A C8 H8F 56.3
H8B C8 H8F 56.2
H8C C8 H8F 141.1
H8D C8 H8F 109.5
H8E C8 H8F 109.5

loop_
_geom_bond_atom_site_label_1
_geom_bond_atom_site_label_2
_geom_bond_distance
S1 P1 1.9139(4)
P1 O3 1.5624(9)
P1 O2 1.5663(9)
P1 O1 1.6110(9)
O1 C1 1.3966(14)
O2 C7 1.4562(15)
O3 C8 1.4594(15)
O4 N1 1.2257(15)
O5 N1 1.2277(15)
N1 C4 1.4701(15)
C1 C6 1.3877(17)
C1 C2 1.3880(17)
C2 C3 1.3852(17)
C2 H2 0.9601
C3 C4 1.3891(17)
C3 H3 0.9600
C4 C5 1.3857(17)
C5 C6 1.3889(17)
C5 H5 0.9599
C6 H6 0.9596
C7 H7A 0.9600
C7 H7B 0.9600
C7 H7C 0.9599
C7 H7D 0.9601
C7 H7E 0.9600
C7 H7F 0.9600
C8 H8A 0.9600
C8 H8B 0.9601
C8 H8C 0.9600
C8 H8D 0.9600
C8 H8E 0.9600
C8 H8F 0.9600

loop_
_geom_torsion_atom_site_label_1
_geom_torsion_atom_site_label_2
_geom_torsion_atom_site_label_3
_geom_torsion_atom_site_label_4
_geom_torsion
O3 P1 O1 C1 82.55(9)
O2 P1 O1 C1 -170.15(9)
S1 P1 O1 C1 -42.48(10)
O3 P1 O2 C7 178.51(9)
O1 P1 O2 C7 68.76(9)
S1 P1 O2 C7 -56.14(10)
O2 P1 O3 C8 -47.32(11)
O1 P1 O3 C8 57.15(10)
S1 P1 O3 C8 -176.54(9)
P1 O1 C1 C6 -93.16(12)
P1 O1 C1 C2 90.42(12)
C6 C1 C2 C3 0.42(18)
O1 C1 C2 C3 176.69(10)
C1 C2 C3 C4 0.69(17)
C2 C3 C4 C5 -1.21(18)
C2 C3 C4 N1 178.21(10)
O4 N1 C4 C5 -169.94(11)
O5 N1 C4 C5 10.23(16)
O4 N1 C4 C3 10.62(16)
O5 N1 C4 C3 -169.21(11)
C3 C4 C5 C6 0.59(18)
N1 C4 C5 C6 -178.83(10)
C2 C1 C6 C5 -1.05(18)
O1 C1 C6 C5 -177.34(10)
C4 C5 C6 C1 0.54(17)
